data_4312249
loop_
_publ_author_name
'Stuart Blair'
'Keith Izod'
'William Clegg'
'Ross W. Harrington'

_publ_section_title
;
 Complexes of the Heavier Alkaline Earth Metals Ca, Sr, and Ba with
 O-Functionalized Phosphanide Ligands
;
_journal_name_full 'Inorganic Chemistry'
_journal_page_first 8526
_journal_page_last 8531
_journal_paper_doi 10.1021/ic048978a
_journal_volume 43
_journal_year 2004
_chemical_formula_moiety 'C38 H72 Ca O4 P2 Si4'
_chemical_formula_sum 'C38 H72 Ca O4 P2 Si4'
_chemical_formula_weight 807.34
_chemical_name_systematic
;
 ?
;
_space_group_IT_number 14
_symmetry_cell_setting monoclinic
_symmetry_space_group_name_Hall '-P 2yn'
_symmetry_space_group_name_H-M 'P 1 21/n 1'
_atom_sites_solution_hydrogens geom
_atom_sites_solution_primary direct
_atom_sites_solution_secondary difmap
_audit_creation_method SHELXL-97
_cell_angle_alpha 90.00
_cell_angle_beta 118.796(18)
_cell_angle_gamma 90.00
_cell_formula_units_Z 2
_cell_length_a 12.259(8)
_cell_length_b 17.560(10)
_cell_length_c 12.588(14)
_cell_measurement_reflns_used 17158
_cell_measurement_temperature 160(2)
_cell_measurement_theta_max 26.2
_cell_measurement_theta_min 1.91
_cell_volume 2375(3)
_computing_cell_refinement 'Bruker SAINT'
_computing_data_collection 'Bruker SMART'
_computing_data_reduction 'Bruker SAINT'
_computing_molecular_graphics 'Bruker SHELXTL'
_computing_publication_material 'Bruker SHELXTL and local programs'
_computing_structure_refinement 'Bruker SHELXTL'
_computing_structure_solution 'Bruker SHELXTL'
_diffrn_ambient_temperature 160(2)
_diffrn_measured_fraction_theta_full 0.987
_diffrn_measured_fraction_theta_max 0.987
_diffrn_measurement_device_type 'Bruker SMART 1K CCD diffractometer'
_diffrn_measurement_method 'thin-slice \w scans'
_diffrn_radiation_monochromator graphite
_diffrn_radiation_source 'sealed tube'
_diffrn_radiation_type MoK\a
_diffrn_radiation_wavelength 0.71073
_diffrn_reflns_av_R_equivalents 0.0000
_diffrn_reflns_av_sigmaI/netI 0.0269
_diffrn_reflns_limit_h_max 12
_diffrn_reflns_limit_h_min -14
_diffrn_reflns_limit_k_max 20
_diffrn_reflns_limit_k_min 0
_diffrn_reflns_limit_l_max 14
_diffrn_reflns_limit_l_min 0
_diffrn_reflns_number 4611
_diffrn_reflns_theta_full 24.99
_diffrn_reflns_theta_max 24.99
_diffrn_reflns_theta_min 1.91
_diffrn_standards_number 0
_exptl_absorpt_coefficient_mu 0.334
_exptl_absorpt_correction_T_max 0.936
_exptl_absorpt_correction_T_min 0.878
_exptl_absorpt_correction_type multi-scan
_exptl_absorpt_process_details SADABS
_exptl_crystal_colour yellow
_exptl_crystal_density_diffrn 1.129
_exptl_crystal_density_method 'not measured'
_exptl_crystal_description block
_exptl_crystal_F_000 876
_exptl_crystal_size_max 0.40
_exptl_crystal_size_mid 0.40
_exptl_crystal_size_min 0.20
_refine_diff_density_max 0.964
_refine_diff_density_min -0.334
_refine_diff_density_rms 0.088
_refine_ls_extinction_method none
_refine_ls_goodness_of_fit_ref 1.072
_refine_ls_hydrogen_treatment constr
_refine_ls_matrix_type full
_refine_ls_number_parameters 269
_refine_ls_number_reflns 4613
_refine_ls_number_restraints 147
_refine_ls_restrained_S_all 1.066
_refine_ls_R_factor_all 0.0763
_refine_ls_R_factor_gt 0.0616
_refine_ls_shift/su_max 0.000
_refine_ls_shift/su_mean 0.000
_refine_ls_structure_factor_coef Fsqd
_refine_ls_weighting_details 'calc w=1/[\s^2^(Fo^2^)+(0.0905P)^2^+3.1797P] where P=(Fo^2^+2Fc^2^)/3'
_refine_ls_weighting_scheme calc
_refine_ls_wR_factor_gt 0.1590
_refine_ls_wR_factor_ref 0.1721
_reflns_number_gt 3827
_reflns_number_total 4613
_reflns_threshold_expression I>2\s(I)
_cod_data_source_file ic048978asi20040728_063537_5.cif
_cod_data_source_block 9
_cod_original_sg_symbol_H-M 'P 21/n'
_cod_database_code 4312249

loop_
_symmetry_equiv_pos_as_xyz
'x, y, z'
'-x+1/2, y+1/2, -z+1/2'
'-x, -y, -z'
'x-1/2, -y-1/2, z-1/2'

loop_
_atom_site_label
_atom_site_type_symbol
_atom_site_fract_x
_atom_site_fract_y
_atom_site_fract_z
_atom_site_U_iso_or_equiv
_atom_site_adp_type
_atom_site_occupancy
_atom_site_symmetry_multiplicity
_atom_site_calc_flag
_atom_site_refinement_flags
_atom_site_disorder_assembly
_atom_site_disorder_group
Ca Ca 0.5000 0.5000 0.5000 0.0209(3) Uani 1 2 d S . .
P P 0.44865(10) 0.59164(6) 0.66217(9) 0.0242(3) Uani 1 1 d . . .
Si1 Si 0.31064(12) 0.68317(7) 0.76547(11) 0.0291(3) Uani 1 1 d . . .
Si2 Si 0.29702(12) 0.49862(7) 0.75357(12) 0.0336(3) Uani 1 1 d . . .
O1 O 0.6217(3) 0.61402(17) 0.5646(3) 0.0285(7) Uani 1 1 d . . .
O2 O 0.3259(3) 0.56148(19) 0.3330(3) 0.0366(8) Uani 1 1 d DU . .
C1 C 0.3883(4) 0.5885(2) 0.7742(4) 0.0251(9) Uani 1 1 d . . .
H1 H 0.4628 0.5856 0.8567 0.030 Uiso 1 1 calc R . .
C2 C 0.4125(5) 0.7649(3) 0.7771(4) 0.0387(11) Uani 1 1 d . . .
H2C H 0.4386 0.7599 0.7151 0.046 Uiso 1 1 calc R . .
H2B H 0.4861 0.7651 0.8576 0.046 Uiso 1 1 calc R . .
H2A H 0.3665 0.8126 0.7648 0.046 Uiso 1 1 calc R . .
C3 C 0.2759(6) 0.6967(3) 0.8955(5) 0.0508(14) Uani 1 1 d . . .
H3C H 0.3526 0.6903 0.9727 0.061 Uiso 1 1 calc R . .
H3B H 0.2144 0.6589 0.8896 0.061 Uiso 1 1 calc R . .
H3A H 0.2427 0.7480 0.8917 0.061 Uiso 1 1 calc R . .
C4 C 0.1618(5) 0.6897(3) 0.6181(4) 0.0443(12) Uani 1 1 d . . .
H4C H 0.1243 0.7400 0.6112 0.053 Uiso 1 1 calc R . .
H4B H 0.1040 0.6503 0.6154 0.053 Uiso 1 1 calc R . .
H4A H 0.1794 0.6822 0.5506 0.053 Uiso 1 1 calc R . .
C5 C 0.2057(6) 0.5013(4) 0.8375(6) 0.0643(18) Uani 1 1 d . . .
H5C H 0.1535 0.4556 0.8179 0.077 Uiso 1 1 calc R . .
H5B H 0.1528 0.5467 0.8135 0.077 Uiso 1 1 calc R . .
H5A H 0.2630 0.5028 0.9249 0.077 Uiso 1 1 calc R . .
C6 C 0.4086(6) 0.4166(3) 0.8200(6) 0.0541(15) Uani 1 1 d . . .
H6A H 0.4559 0.4105 0.7761 0.065 Uiso 1 1 calc R . .
H6B H 0.3620 0.3698 0.8127 0.065 Uiso 1 1 calc R . .
H6C H 0.4662 0.4267 0.9057 0.065 Uiso 1 1 calc R . .
C7 C 0.1857(5) 0.4775(4) 0.5897(5) 0.0545(15) Uani 1 1 d . . .
H7A H 0.2319 0.4737 0.5444 0.065 Uiso 1 1 calc R . .
H7B H 0.1242 0.5185 0.5556 0.065 Uiso 1 1 calc R . .
H7C H 0.1430 0.4292 0.5837 0.065 Uiso 1 1 calc R . .
C8 C 0.6088(4) 0.6226(2) 0.7499(4) 0.0271(9) Uani 1 1 d . . .
C9 C 0.6723(4) 0.6411(3) 0.8753(4) 0.0334(10) Uani 1 1 d . . .
H9 H 0.6282 0.6407 0.9200 0.040 Uiso 1 1 calc R . .
C10 C 0.7969(5) 0.6595(3) 0.9330(4) 0.0428(12) Uani 1 1 d . . .
H10 H 0.8370 0.6703 1.0174 0.051 Uiso 1 1 calc R . .
C11 C 0.8656(4) 0.6626(3) 0.8722(4) 0.0373(11) Uani 1 1 d . . .
H11 H 0.9518 0.6745 0.9148 0.045 Uiso 1 1 calc R . .
C12 C 0.8066(4) 0.6481(3) 0.7464(4) 0.0327(10) Uani 1 1 d . . .
C13 C 0.6814(4) 0.6293(2) 0.6905(4) 0.0250(9) Uani 1 1 d . . .
C14 C 0.5668(5) 0.6820(3) 0.4936(4) 0.0416(12) Uani 1 1 d . . .
H14C H 0.5042 0.7024 0.5131 0.050 Uiso 1 1 calc R . .
H14B H 0.5273 0.6693 0.4071 0.050 Uiso 1 1 calc R . .
H14A H 0.6319 0.7202 0.5124 0.050 Uiso 1 1 calc R . .
C15 C 0.8793(4) 0.6520(3) 0.6787(5) 0.0431(12) Uani 1 1 d . . .
H15A H 0.8416 0.6178 0.6085 0.065 Uiso 1 1 calc R . .
H15B H 0.9655 0.6363 0.7323 0.065 Uiso 1 1 calc R . .
H15C H 0.8783 0.7043 0.6511 0.065 Uiso 1 1 calc R . .
C16 C 0.2293(16) 0.6103(11) 0.3344(15) 0.046(5) Uani 0.473(15) 1 d PDU A 1
H16B H 0.1742 0.5790 0.3541 0.056 Uiso 0.473(15) 1 calc PR A 1
H16A H 0.2692 0.6493 0.3987 0.056 Uiso 0.473(15) 1 calc PR A 1
C16A C 0.2119(13) 0.5855(11) 0.3325(14) 0.049(5) Uani 0.527(15) 1 d PDU A 2
H16D H 0.2270 0.6319 0.3823 0.059 Uiso 0.527(15) 1 calc PR A 2
H16C H 0.1812 0.5448 0.3658 0.059 Uiso 0.527(15) 1 calc PR A 2
C17 C 0.1593(16) 0.6458(9) 0.2253(13) 0.056(4) Uani 0.473(15) 1 d PDU A 1
H17B H 0.1617 0.7018 0.2353 0.067 Uiso 0.473(15) 1 calc PR A 1
H17A H 0.0717 0.6285 0.1869 0.067 Uiso 0.473(15) 1 calc PR A 1
C17A C 0.1269(14) 0.5999(13) 0.2137(12) 0.081(5) Uani 0.527(15) 1 d PDU A 2
H17D H 0.1167 0.6556 0.2002 0.097 Uiso 0.527(15) 1 calc PR A 2
H17C H 0.0451 0.5781 0.1952 0.097 Uiso 0.527(15) 1 calc PR A 2
C18 C 0.2197(14) 0.6224(9) 0.1519(11) 0.055(4) Uani 0.473(15) 1 d PDU A 1
H18B H 0.1580 0.5962 0.0773 0.066 Uiso 0.473(15) 1 calc PR A 1
H18A H 0.2494 0.6682 0.1275 0.066 Uiso 0.473(15) 1 calc PR A 1
C18A C 0.1696(10) 0.5659(9) 0.1322(9) 0.056(4) Uani 0.527(15) 1 d PDU A 2
H18C H 0.1208 0.5198 0.0914 0.068 Uiso 0.527(15) 1 calc PR A 2
H18D H 0.1630 0.6028 0.0700 0.068 Uiso 0.527(15) 1 calc PR A 2
C19 C 0.3131(16) 0.5770(11) 0.2141(12) 0.050(5) Uani 0.473(15) 1 d PDU A 1
H19B H 0.3907 0.6006 0.2237 0.060 Uiso 0.473(15) 1 calc PR A 1
H19A H 0.3003 0.5285 0.1695 0.060 Uiso 0.473(15) 1 calc PR A 1
C19A C 0.2838(13) 0.5491(9) 0.2050(8) 0.046(4) Uani 0.527(15) 1 d PDU A 2
H19D H 0.3371 0.5794 0.1819 0.055 Uiso 0.527(15) 1 calc PR A 2
H19C H 0.2968 0.4947 0.1933 0.055 Uiso 0.527(15) 1 calc PR A 2

loop_
_atom_site_aniso_label
_atom_site_aniso_U_11
_atom_site_aniso_U_22
_atom_site_aniso_U_33
_atom_site_aniso_U_23
_atom_site_aniso_U_13
_atom_site_aniso_U_12
Ca 0.0222(6) 0.0185(5) 0.0215(5) -0.0015(4) 0.0101(5) 0.0037(5)
P 0.0220(5) 0.0288(6) 0.0247(5) -0.0045(4) 0.0135(4) -0.0002(4)
Si1 0.0320(7) 0.0285(6) 0.0310(6) -0.0025(5) 0.0185(5) 0.0059(5)
Si2 0.0376(8) 0.0272(6) 0.0464(8) 0.0038(5) 0.0286(7) 0.0012(5)
O1 0.0310(17) 0.0266(15) 0.0301(15) -0.0045(12) 0.0165(13) -0.0033(13)
O2 0.0334(17) 0.0436(19) 0.0264(14) 0.0011(13) 0.0092(13) 0.0191(15)
C1 0.030(2) 0.026(2) 0.0241(19) 0.0026(16) 0.0165(18) 0.0030(18)
C2 0.047(3) 0.026(2) 0.044(3) -0.003(2) 0.023(2) -0.001(2)
C3 0.067(4) 0.049(3) 0.053(3) -0.001(2) 0.043(3) 0.011(3)
C4 0.035(3) 0.043(3) 0.046(3) 0.003(2) 0.013(2) 0.016(2)
C5 0.080(5) 0.053(3) 0.097(5) 0.008(3) 0.073(4) -0.001(3)
C6 0.061(4) 0.027(3) 0.082(4) 0.008(3) 0.040(3) 0.005(3)
C7 0.049(3) 0.053(3) 0.059(3) -0.012(3) 0.024(3) -0.020(3)
C8 0.027(2) 0.023(2) 0.030(2) -0.0054(17) 0.0125(19) -0.0033(18)
C9 0.032(2) 0.042(3) 0.026(2) -0.0063(18) 0.0135(19) -0.006(2)
C10 0.043(3) 0.044(3) 0.029(2) -0.009(2) 0.008(2) -0.005(2)
C11 0.020(2) 0.039(3) 0.040(3) -0.005(2) 0.004(2) -0.006(2)
C12 0.029(2) 0.026(2) 0.041(2) -0.0054(19) 0.016(2) -0.0014(19)
C13 0.026(2) 0.022(2) 0.028(2) -0.0059(16) 0.0146(18) 0.0008(17)
C14 0.046(3) 0.040(3) 0.039(3) 0.006(2) 0.021(2) -0.009(2)
C15 0.023(2) 0.049(3) 0.056(3) -0.005(2) 0.019(2) -0.007(2)
C16 0.042(7) 0.058(11) 0.039(6) -0.006(6) 0.019(5) 0.019(7)
C16A 0.040(6) 0.069(12) 0.050(5) 0.026(7) 0.031(5) 0.026(7)
C17 0.067(9) 0.050(8) 0.056(7) 0.017(6) 0.033(7) 0.043(7)
C17A 0.042(7) 0.122(13) 0.065(6) 0.007(9) 0.015(5) 0.034(8)
C18 0.069(8) 0.055(9) 0.042(6) 0.022(6) 0.029(6) 0.032(7)
C18A 0.043(6) 0.072(9) 0.034(4) 0.007(5) 0.003(4) 0.014(6)
C19 0.057(8) 0.061(12) 0.041(6) 0.015(6) 0.030(6) 0.024(7)
C19A 0.067(7) 0.044(8) 0.017(4) 0.004(4) 0.012(4) 0.033(7)

loop_
_atom_type_symbol
_atom_type_description
_atom_type_scat_dispersion_real
_atom_type_scat_dispersion_imag
_atom_type_scat_source
C C 0.0033 0.0016 'International Tables Vol C Tables 4.2.6.8 and 6.1.1.4'
H H 0.0000 0.0000 'International Tables Vol C Tables 4.2.6.8 and 6.1.1.4'
O O 0.0106 0.0060 'International Tables Vol C Tables 4.2.6.8 and 6.1.1.4'
Si Si 0.0817 0.0704 'International Tables Vol C Tables 4.2.6.8 and 6.1.1.4'
P P 0.1023 0.0942 'International Tables Vol C Tables 4.2.6.8 and 6.1.1.4'
Ca Ca 0.2262 0.3064 'International Tables Vol C Tables 4.2.6.8 and 6.1.1.4'

loop_
_geom_angle_atom_site_label_1
_geom_angle_atom_site_label_2
_geom_angle_atom_site_label_3
_geom_angle
_geom_angle_site_symmetry_1
_geom_angle_site_symmetry_3
_geom_angle_publ_flag
P Ca P 180.00(3) . 3_666 ?
P Ca O1 66.86(8) . . ?
P Ca O1 113.14(8) . 3_666 ?
P Ca O1 66.86(8) 3_666 3_666 ?
P Ca O1 113.14(8) 3_666 . ?
P Ca O2 87.95(10) . . ?
P Ca O2 92.05(10) . 3_666 ?
P Ca O2 92.05(10) 3_666 . ?
P Ca O2 87.95(10) 3_666 3_666 ?
O1 Ca O1 180.0 . 3_666 ?
O1 Ca O2 93.83(12) . . ?
O1 Ca O2 86.17(12) 3_666 . ?
O1 Ca O2 93.82(12) 3_666 3_666 ?
O1 Ca O2 86.18(12) . 3_666 ?
O2 Ca O2 179.998(1) . 3_666 ?
Ca P C1 143.98(14) . . ?
Ca P C8 93.26(14) . . ?
C1 P C8 104.7(2) . . ?
C1 Si1 C2 111.9(2) . . ?
C1 Si1 C3 112.1(2) . . ?
C1 Si1 C4 109.5(2) . . ?
C2 Si1 C3 104.9(2) . . ?
C2 Si1 C4 109.1(2) . . ?
C3 Si1 C4 109.3(3) . . ?
C1 Si2 C5 112.3(2) . . ?
C1 Si2 C6 108.9(2) . . ?
C1 Si2 C7 112.7(2) . . ?
C5 Si2 C6 105.8(3) . . ?
C5 Si2 C7 108.0(3) . . ?
C6 Si2 C7 108.9(3) . . ?
Ca O1 C13 116.1(2) . . ?
Ca O1 C14 116.8(3) . . ?
C13 O1 C14 111.8(3) . . ?
Ca O2 C16 129.1(7) . . ?
Ca O2 C16A 125.3(6) . . ?
Ca O2 C19 126.4(6) . . ?
Ca O2 C19A 126.3(5) . . ?
C16 O2 C19 102.4(9) . . ?
C16A O2 C19A 102.2(9) . . ?
P C1 Si1 107.4(2) . . ?
P C1 Si2 110.1(2) . . ?
Si1 C1 Si2 118.7(2) . . ?
P C8 C9 126.8(3) . . ?
P C8 C13 118.4(3) . . ?
C9 C8 C13 114.9(4) . . ?
C8 C9 C10 121.0(4) . . ?
C9 C10 C11 122.2(4) . . ?
C10 C11 C12 119.5(4) . . ?
C11 C12 C13 117.2(4) . . ?
C11 C12 C15 120.3(4) . . ?
C13 C12 C15 122.5(4) . . ?
O1 C13 C8 117.3(4) . . ?
O1 C13 C12 117.6(4) . . ?
C8 C13 C12 125.1(4) . . ?
O2 C16 C17 111.9(11) . . ?
O2 C16A C17A 106.3(11) . . ?
C16 C17 C18 103.7(10) . . ?
C16A C17A C18A 110.1(11) . . ?
C17 C18 C19 110.5(10) . . ?
C17A C18A C19A 103.0(10) . . ?
O2 C19 C18 111.2(11) . . ?
O2 C19A C18A 116.1(10) . . ?

loop_
_geom_bond_atom_site_label_1
_geom_bond_atom_site_label_2
_geom_bond_distance
_geom_bond_site_symmetry_2
_geom_bond_publ_flag
Ca P 2.897(2) . ?
Ca P 2.897(2) 3_666 ?
Ca O1 2.393(3) . ?
Ca O1 2.393(3) 3_666 ?
Ca O2 2.412(3) . ?
Ca O2 2.412(3) 3_666 ?
P C1 1.883(4) . ?
P C8 1.812(5) . ?
Si1 C1 1.893(4) . ?
Si1 C2 1.861(5) . ?
Si1 C3 1.895(5) . ?
Si1 C4 1.877(5) . ?
Si2 C1 1.879(4) . ?
Si2 C5 1.874(5) . ?
Si2 C6 1.883(6) . ?
Si2 C7 1.883(6) . ?
O1 C13 1.415(5) . ?
O1 C14 1.448(6) . ?
O2 C16 1.469(12) . ?
O2 C16A 1.457(11) . ?
O2 C19 1.453(12) . ?
O2 C19A 1.452(10) . ?
C8 C9 1.421(6) . ?
C8 C13 1.416(6) . ?
C9 C10 1.377(7) . ?
C10 C11 1.386(7) . ?
C11 C12 1.410(6) . ?
C12 C13 1.386(6) . ?
C12 C15 1.503(6) . ?
C16 C17 1.370(13) . ?
C16A C17A 1.374(13) . ?
C17 C18 1.493(13) . ?
C17A C18A 1.484(13) . ?
C18 C19 1.302(13) . ?
C18A C19A 1.285(12) . ?
